data_7011423
loop_
_publ_author_name
'Ming-Liang Tong'
'Shao-Liang Zheng'
'Jian-Xin Shi'
'Ye-Xiang Tong'
'Hung Kay Lee'
'Xiao-Ming Chen'

_publ_section_title
;
 Synthesis, crystal structures and properties of six cubane-like
 transition metal complexes of di-2-pyridyl ketone in gem-diol form
;
_journal_issue 8
_journal_name_full 'J. Chem. Soc., Dalton Trans.'
_journal_page_first 1727
_journal_page_last 1734
_journal_paper_doi 10.1039/b111475c
_journal_year 2002
_chemical_formula_sum 'C50 H49 Cl Mn4 N8 O20'
_chemical_formula_weight 1337.18
_chemical_name_systematic
; 
? 
;
_space_group_IT_number 2
_symmetry_cell_setting triclinic
_symmetry_space_group_name_Hall '-P 1'
_symmetry_space_group_name_H-M 'P -1'
_atom_sites_solution_hydrogens geom
_atom_sites_solution_primary direct
_atom_sites_solution_secondary difmap
_audit_creation_method SHELXL-97
_cell_angle_alpha 89.84(1)
_cell_angle_beta 72.58(1)
_cell_angle_gamma 86.02(1)
_cell_formula_units_Z 2
_cell_length_a 12.927(8)
_cell_length_b 14.245(10)
_cell_length_c 15.943(7)
_cell_measurement_reflns_used 25
_cell_measurement_temperature 293(2)
_cell_measurement_theta_max 15
_cell_measurement_theta_min 7
_cell_volume 2794(3)
_computing_cell_refinement 'SHELXTL-Plus (Sheldrick, 1990)'
_computing_data_collection 'SHELXTL-Plus (Sheldrick, 1990)'
_computing_data_reduction 'SHELXTL-Plus (Sheldrick, 1990)'
_computing_molecular_graphics 'Ortep3 for Windows (Farrugia, 1997)'
_computing_publication_material 'SHELXL-97 (Sheldrick, 1997)'
_computing_structure_refinement 'SHELXL-97 (Sheldrick, 1997)'
_computing_structure_solution 'SHELXTL-Plus (Sheldrick, 1990)'
_diffrn_ambient_temperature 293(2)
_diffrn_measured_fraction_theta_full 0.999
_diffrn_measured_fraction_theta_max 0.999
_diffrn_measurement_device_type 'Siemens R3m'
_diffrn_measurement_method '\w scan'
_diffrn_radiation_monochromator graphite
_diffrn_radiation_source 'fine-focus sealed tube'
_diffrn_radiation_type MoK\a
_diffrn_radiation_wavelength 0.71073
_diffrn_reflns_av_R_equivalents 0.0235
_diffrn_reflns_av_sigmaI/netI 0.0422
_diffrn_reflns_limit_h_max 15
_diffrn_reflns_limit_h_min 0
_diffrn_reflns_limit_k_max 16
_diffrn_reflns_limit_k_min -16
_diffrn_reflns_limit_l_max 18
_diffrn_reflns_limit_l_min -18
_diffrn_reflns_number 9845
_diffrn_reflns_theta_full 25.00
_diffrn_reflns_theta_max 25.00
_diffrn_reflns_theta_min 2.11
_diffrn_standards_decay_% 0
_diffrn_standards_interval_count 150
_diffrn_standards_number 2
_exptl_absorpt_coefficient_mu 1.014
_exptl_absorpt_correction_T_max 0.846
_exptl_absorpt_correction_T_min 0.701
_exptl_absorpt_correction_type empirical
_exptl_crystal_colour colorless
_exptl_crystal_density_diffrn 1.589
_exptl_crystal_density_method 'not measured'
_exptl_crystal_description polyhedral
_exptl_crystal_F_000 1364
_exptl_crystal_size_max 0.52
_exptl_crystal_size_mid 0.48
_exptl_crystal_size_min 0.36
_refine_diff_density_max 0.919
_refine_diff_density_min -0.590
_refine_diff_density_rms 0.070
_refine_ls_extinction_method none
_refine_ls_goodness_of_fit_ref 1.014
_refine_ls_hydrogen_treatment mixed
_refine_ls_matrix_type full
_refine_ls_number_parameters 748
_refine_ls_number_reflns 9827
_refine_ls_number_restraints 0
_refine_ls_restrained_S_all 1.014
_refine_ls_R_factor_all 0.0701
_refine_ls_R_factor_gt 0.0464
_refine_ls_shift/su_max 0.080
_refine_ls_shift/su_mean 0.004
_refine_ls_structure_factor_coef Fsqd
_refine_ls_weighting_details 'w=1/[\s^2^(Fo^2^)+(0.0618P)^2^+2.7793P] where P=(Fo^2^+2Fc^2^)/3'
_refine_ls_weighting_scheme calc
_refine_ls_wR_factor_gt 0.1129
_refine_ls_wR_factor_ref 0.1255
_reflns_number_gt 7311
_reflns_number_total 9827
_reflns_threshold_expression >2sigma(I)
_cod_data_source_file b111475c.txt
_cod_data_source_block complex_2
_cod_depositor_comments
;
The following automatic conversions were performed:

'_refine_ls_weighting_scheme' value 'calc
w=1/[\s^2^(Fo^2^)+(0.0618P)^2^+2.7793P] where P=(Fo^2^+2Fc^2^)/3' was
changed to 'calc'. New tag '_refine_ls_weighting_details' was
created. The value of the new tag was set to
'w=1/[\s^2^(Fo^2^)+(0.0618P)^2^+2.7793P] where P=(Fo^2^+2Fc^2^)/3'.

Automatic conversion script
Id: cif_fix_values 3143 2015-03-26 13:38:13Z robertas 
;
_cod_original_sg_symbol_H-M P-1
_cod_database_code 7011423

loop_
_symmetry_equiv_pos_as_xyz
'x, y, z'
'-x, -y, -z'

loop_
_atom_site_label
_atom_site_type_symbol
_atom_site_fract_x
_atom_site_fract_y
_atom_site_fract_z
_atom_site_U_iso_or_equiv
_atom_site_adp_type
_atom_site_occupancy
_atom_site_calc_flag
_atom_site_refinement_flags
_atom_site_disorder_assembly
_atom_site_disorder_group
Mn1 Mn 0.16878(4) 0.81232(4) 0.26117(4) 0.02952(15) Uani 1 d . . .
Mn2 Mn 0.39394(4) 0.66375(4) 0.17262(4) 0.03050(15) Uani 1 d . . .
Mn3 Mn 0.26095(4) 0.66547(4) 0.38856(4) 0.03009(15) Uani 1 d . . .
Mn4 Mn 0.41044(5) 0.84814(4) 0.29518(4) 0.03491(16) Uani 1 d . . .
N1 N 0.1148(2) 0.7314(2) 0.1603(2) 0.0331(7) Uani 1 d . . .
N2 N 0.3364(2) 0.5204(2) 0.1695(2) 0.0355(8) Uani 1 d . . .
N3 N 0.1123(3) 0.7228(2) 0.4946(2) 0.0380(8) Uani 1 d . . .
N4 N 0.3847(3) 0.8700(2) 0.4404(2) 0.0440(9) Uani 1 d . . .
N5 N 0.1946(3) 0.9421(2) 0.1830(2) 0.0368(8) Uani 1 d . . .
N6 N 0.3576(2) 0.7096(2) 0.0498(2) 0.0345(7) Uani 1 d . . .
N7 N 0.3772(3) 0.6457(2) 0.4648(2) 0.0356(8) Uani 1 d . . .
N8 N 0.5842(3) 0.7931(2) 0.2672(2) 0.0419(8) Uani 1 d . . .
O1W O 0.2139(2) 0.52190(19) 0.41228(19) 0.0473(7) Uani 1 d . . .
H1WA H 0.1944 0.4927 0.4614 0.050 Uiso 1 d R . .
H1WB H 0.1629 0.5074 0.3886 0.050 Uiso 1 d R . .
O2W O 0.1731(3) 0.4431(2) 0.5702(2) 0.0619(9) Uani 1 d . . .
H2WA H 0.1432 0.4752 0.6244 0.050 Uiso 1 d R . .
H2WB H 0.1431 0.3857 0.5824 0.050 Uiso 1 d R . .
O1 O 0.22096(19) 0.66364(16) 0.26605(16) 0.0277(5) Uani 1 d . . .
O2 O 0.0750(2) 0.57216(18) 0.31385(17) 0.0367(6) Uani 1 d . . .
H2 H 0.0351 0.6246 0.3348 0.050 Uiso 1 d R . .
O3 O 0.2420(2) 0.81784(17) 0.36637(15) 0.0299(6) Uani 1 d . . .
O4 O 0.1564(2) 0.95730(18) 0.43234(19) 0.0462(7) Uani 1 d . . .
H4 H 0.2175 0.9893 0.3958 0.050 Uiso 1 d R . .
O5 O 0.3515(2) 0.81317(17) 0.18650(16) 0.0308(6) Uani 1 d . . .
O6 O 0.4755(2) 0.8933(2) 0.08086(18) 0.0433(7) Uani 1 d . . .
H6 H 0.5233 0.8371 0.0835 0.050 Uiso 1 d R . .
O7 O 0.42036(19) 0.68552(17) 0.29825(16) 0.0309(6) Uani 1 d . . .
O8 O 0.5355(2) 0.55188(18) 0.28777(18) 0.0417(7) Uani 1 d . . .
H8 H 0.5549 0.5570 0.2244 0.050 Uiso 1 d R . .
O9 O 0.0067(2) 0.8507(2) 0.3282(2) 0.0485(7) Uani 1 d . . .
O10 O -0.0632(2) 0.7161(2) 0.3728(2) 0.0533(8) Uani 1 d . . .
O11 O 0.5562(2) 0.6080(2) 0.11519(19) 0.0450(7) Uani 1 d . . .
O12 O 0.6165(3) 0.7392(2) 0.0507(2) 0.0605(9) Uani 1 d . . .
O13 O 0.4648(4) 0.9850(3) 0.2703(3) 0.0902(13) Uani 1 d . . .
O14 O 0.3055(4) 1.0433(5) 0.3199(4) 0.159(3) Uani 1 d . . .
C1 C 0.0769(3) 0.7694(3) 0.0980(3) 0.0417(10) Uani 1 d . . .
H1A H 0.0750 0.8366 0.0926 0.080 Uiso 1 d R . .
C2 C 0.0398(4) 0.7177(3) 0.0420(3) 0.0485(11) Uani 1 d . . .
H2A H 0.0167 0.7470 -0.0043 0.080 Uiso 1 d R . .
C3 C 0.0371(4) 0.6231(3) 0.0538(3) 0.0511(12) Uani 1 d . . .
H3A H 0.0095 0.5850 0.0169 0.080 Uiso 1 d R . .
C4 C 0.0730(3) 0.5826(3) 0.1185(3) 0.0407(10) Uani 1 d . . .
H4A H 0.0703 0.5162 0.1281 0.080 Uiso 1 d R . .
C5 C 0.1141(3) 0.6386(3) 0.1697(2) 0.0317(8) Uani 1 d . . .
C6 C 0.1610(3) 0.5990(2) 0.2420(2) 0.0284(8) Uani 1 d . . .
C7 C 0.2324(3) 0.5087(2) 0.2082(2) 0.0298(8) Uani 1 d . . .
C8 C 0.1908(3) 0.4215(3) 0.2180(3) 0.0385(9) Uani 1 d . . .
H8A H 0.1149 0.4151 0.2464 0.080 Uiso 1 d R . .
C9 C 0.2613(4) 0.3439(3) 0.1862(3) 0.0456(11) Uani 1 d . . .
H9A H 0.2352 0.2821 0.1918 0.080 Uiso 1 d R . .
C10 C 0.3687(4) 0.3552(3) 0.1457(3) 0.0472(11) Uani 1 d . . .
H10A H 0.4186 0.3017 0.1232 0.080 Uiso 1 d R . .
C11 C 0.4033(3) 0.4441(3) 0.1381(3) 0.0449(10) Uani 1 d . . .
H11A H 0.4787 0.4525 0.1097 0.080 Uiso 1 d R . .
C12 C 0.0307(4) 0.6737(3) 0.5407(3) 0.0512(12) Uani 1 d . . .
H12A H 0.0379 0.6062 0.5354 0.080 Uiso 1 d R . .
C13 C -0.0641(4) 0.7172(4) 0.5944(3) 0.0613(14) Uani 1 d . . .
H13A H -0.1222 0.6804 0.6264 0.080 Uiso 1 d R . .
C14 C -0.0746(4) 0.8118(4) 0.6019(3) 0.0639(15) Uani 1 d . . .
H14A H -0.1399 0.8427 0.6403 0.080 Uiso 1 d R . .
C15 C 0.0083(4) 0.8637(3) 0.5551(3) 0.0521(12) Uani 1 d . . .
H15A H 0.0024 0.9312 0.5593 0.080 Uiso 1 d R . .
C16 C 0.1009(3) 0.8164(3) 0.5015(2) 0.0375(9) Uani 1 d . . .
C17 C 0.1964(3) 0.8667(3) 0.4453(2) 0.0356(9) Uani 1 d . . .
C18 C 0.2829(4) 0.8734(3) 0.4923(3) 0.0407(10) Uani 1 d . . .
C19 C 0.2580(5) 0.8868(4) 0.5814(3) 0.0626(14) Uani 1 d . . .
H19A H 0.1840 0.8881 0.6183 0.080 Uiso 1 d R . .
C20 C 0.3418(6) 0.8975(4) 0.6167(4) 0.0834(19) Uani 1 d . . .
H20A H 0.3270 0.9080 0.6788 0.080 Uiso 1 d R . .
C21 C 0.4465(6) 0.8940(4) 0.5636(4) 0.0777(17) Uani 1 d . . .
H21A H 0.5056 0.9018 0.5873 0.080 Uiso 1 d R . .
C22 C 0.4650(5) 0.8799(4) 0.4760(4) 0.0623(14) Uani 1 d . . .
H22A H 0.5385 0.8761 0.4380 0.080 Uiso 1 d R . .
C23 C 0.1215(4) 1.0162(3) 0.1983(3) 0.0483(11) Uani 1 d . . .
H23A H 0.0529 1.0109 0.2423 0.080 Uiso 1 d R . .
C24 C 0.1412(4) 1.0996(3) 0.1544(3) 0.0566(13) Uani 1 d . . .
H24A H 0.0861 1.1507 0.1656 0.080 Uiso 1 d R . .
C25 C 0.2412(4) 1.1074(3) 0.0942(3) 0.0568(13) Uani 1 d . . .
H25A H 0.2573 1.1644 0.0621 0.080 Uiso 1 d R . .
C26 C 0.3185(4) 1.0331(3) 0.0797(3) 0.0459(11) Uani 1 d . . .
H26A H 0.3897 1.0381 0.0394 0.080 Uiso 1 d R . .
C27 C 0.2923(3) 0.9514(3) 0.1246(2) 0.0343(9) Uani 1 d . . .
C28 C 0.3697(3) 0.8636(3) 0.1096(2) 0.0327(9) Uani 1 d . . .
C29 C 0.3529(3) 0.8016(3) 0.0368(2) 0.0348(9) Uani 1 d . . .
C30 C 0.3364(4) 0.8379(4) -0.0387(3) 0.0576(13) Uani 1 d . . .
H30A H 0.3370 0.9044 -0.0484 0.080 Uiso 1 d R . .
C31 C 0.3203(5) 0.7775(4) -0.0997(3) 0.0669(15) Uani 1 d . . .
H31A H 0.3071 0.8017 -0.1521 0.080 Uiso 1 d R . .
C32 C 0.3228(4) 0.6837(4) -0.0862(3) 0.0550(12) Uani 1 d . . .
H32A H 0.3107 0.6407 -0.1279 0.080 Uiso 1 d R . .
C33 C 0.3428(3) 0.6519(3) -0.0111(3) 0.0437(10) Uani 1 d . . .
H33A H 0.3466 0.5854 -0.0015 0.080 Uiso 1 d R . .
C34 C 0.3482(4) 0.6389(3) 0.5527(3) 0.0456(11) Uani 1 d . . .
H34A H 0.2723 0.6451 0.5848 0.080 Uiso 1 d R . .
C35 C 0.4229(4) 0.6227(3) 0.5974(3) 0.0546(12) Uani 1 d . . .
H35A H 0.3995 0.6196 0.6604 0.080 Uiso 1 d R . .
C36 C 0.5299(4) 0.6124(4) 0.5516(3) 0.0564(13) Uani 1 d . . .
H36A H 0.5831 0.5991 0.5819 0.080 Uiso 1 d R . .
C37 C 0.5607(4) 0.6200(3) 0.4616(3) 0.0483(11) Uani 1 d . . .
H37A H 0.6361 0.6135 0.4279 0.080 Uiso 1 d R . .
C38 C 0.4824(3) 0.6375(3) 0.4202(3) 0.0360(9) Uani 1 d . . .
C39 C 0.5087(3) 0.6457(3) 0.3200(3) 0.0341(9) Uani 1 d . . .
C40 C 0.6063(3) 0.7032(3) 0.2818(3) 0.0368(9) Uani 1 d . . .
C41 C 0.7125(3) 0.6640(4) 0.2615(3) 0.0472(11) Uani 1 d . . .
H41A H 0.7262 0.5986 0.2722 0.080 Uiso 1 d R . .
C42 C 0.7954(4) 0.7199(4) 0.2269(3) 0.0576(13) Uani 1 d . . .
H42A H 0.8694 0.6945 0.2136 0.080 Uiso 1 d R . .
C43 C 0.7732(4) 0.8116(4) 0.2106(4) 0.0657(15) Uani 1 d . . .
H43A H 0.8307 0.8518 0.1852 0.080 Uiso 1 d R . .
C44 C 0.6670(4) 0.8460(3) 0.2317(3) 0.0561(12) Uani 1 d . . .
H44A H 0.6511 0.9108 0.2201 0.080 Uiso 1 d R . .
C45 C 0.6308(3) 0.6573(3) 0.0695(3) 0.0420(10) Uani 1 d . . .
C46 C 0.7424(3) 0.6086(3) 0.0374(3) 0.0512(12) Uani 1 d . . .
H46A H 0.7924 0.6516 0.0042 0.080 Uiso 1 d R . .
H46B H 0.7649 0.5873 0.0868 0.080 Uiso 1 d R . .
H46C H 0.7412 0.5556 0.0006 0.080 Uiso 1 d R . .
C47 C -0.0698(3) 0.8030(3) 0.3688(3) 0.0427(10) Uani 1 d . . .
C48 C -0.1754(4) 0.8557(3) 0.4157(3) 0.0580(13) Uani 1 d . . .
H48A H -0.2280 0.8123 0.4441 0.080 Uiso 1 d R . .
H48B H -0.1645 0.8976 0.4589 0.080 Uiso 1 d R . .
H48C H -0.2012 0.8914 0.3739 0.080 Uiso 1 d R . .
C49 C 0.4001(4) 1.0520(4) 0.2830(3) 0.0550(12) Uani 1 d . . .
C50 C 0.4282(6) 1.1455(4) 0.2531(5) 0.101(2) Uani 1 d . . .
H50A H 0.5051 1.1460 0.2255 0.080 Uiso 1 d R . .
H50B H 0.3905 1.1639 0.2114 0.080 Uiso 1 d R . .
H50C H 0.4065 1.1889 0.3022 0.080 Uiso 1 d R . .
Cl1 Cl 0.11028(11) 0.63582(11) 0.78216(8) 0.0655(4) Uani 1 d . . .
O15 O 0.1592(6) 0.5671(5) 0.8260(5) 0.159(3) Uani 1 d . . .
O16 O 0.1770(5) 0.7074(4) 0.7623(4) 0.148(3) Uani 1 d . . .
O17 O 0.0953(4) 0.5934(4) 0.7081(3) 0.1080(17) Uani 1 d . . .
O18 O 0.0094(4) 0.6616(4) 0.8427(3) 0.1179(18) Uani 1 d . . .

loop_
_atom_site_aniso_label
_atom_site_aniso_U_11
_atom_site_aniso_U_22
_atom_site_aniso_U_33
_atom_site_aniso_U_23
_atom_site_aniso_U_13
_atom_site_aniso_U_12
Mn1 0.0299(3) 0.0255(3) 0.0307(3) 0.0010(2) -0.0055(2) -0.0018(2)
Mn2 0.0293(3) 0.0283(3) 0.0302(3) 0.0003(2) -0.0033(2) -0.0018(2)
Mn3 0.0295(3) 0.0280(3) 0.0292(3) 0.0021(2) -0.0037(2) -0.0002(2)
Mn4 0.0332(3) 0.0340(3) 0.0371(3) -0.0006(3) -0.0093(3) -0.0049(3)
N1 0.0299(17) 0.0342(18) 0.0332(18) 0.0016(14) -0.0063(14) -0.0032(13)
N2 0.0312(17) 0.0274(17) 0.0424(19) -0.0027(14) -0.0032(15) 0.0010(13)
N3 0.0372(18) 0.039(2) 0.0308(18) 0.0040(15) -0.0012(15) 0.0044(15)
N4 0.053(2) 0.039(2) 0.046(2) -0.0035(16) -0.0220(18) -0.0068(17)
N5 0.0375(18) 0.0291(17) 0.0390(19) 0.0017(14) -0.0050(15) 0.0012(14)
N6 0.0326(17) 0.0372(19) 0.0318(18) -0.0014(14) -0.0067(14) -0.0031(14)
N7 0.0356(18) 0.0363(18) 0.0333(18) 0.0065(14) -0.0085(15) -0.0003(14)
N8 0.0328(18) 0.046(2) 0.046(2) 0.0029(16) -0.0080(16) -0.0093(15)
O1W 0.0568(19) 0.0388(16) 0.0452(17) 0.0107(13) -0.0112(14) -0.0152(14)
O2W 0.058(2) 0.064(2) 0.055(2) 0.0170(17) -0.0031(16) -0.0116(17)
O1 0.0265(13) 0.0250(13) 0.0297(13) -0.0022(10) -0.0057(10) -0.0020(10)
O2 0.0317(14) 0.0316(14) 0.0375(15) -0.0024(12) 0.0043(12) -0.0047(11)
O3 0.0335(14) 0.0287(13) 0.0253(13) -0.0028(10) -0.0060(11) -0.0003(11)
O4 0.0572(19) 0.0289(15) 0.0459(17) -0.0016(13) -0.0086(14) 0.0099(13)
O5 0.0361(14) 0.0270(13) 0.0269(13) 0.0032(10) -0.0057(11) -0.0025(11)
O6 0.0330(15) 0.0431(17) 0.0477(17) 0.0134(13) -0.0017(13) -0.0082(12)
O7 0.0262(13) 0.0350(14) 0.0301(14) 0.0059(11) -0.0068(11) -0.0003(11)
O8 0.0449(16) 0.0355(15) 0.0407(16) 0.0002(13) -0.0090(13) 0.0072(13)
O9 0.0349(16) 0.0497(18) 0.0511(18) -0.0038(15) 0.0017(14) -0.0027(14)
O10 0.0462(18) 0.0421(19) 0.060(2) 0.0002(15) -0.0003(15) 0.0046(14)
O11 0.0328(15) 0.0529(18) 0.0421(17) 0.0050(14) -0.0009(13) -0.0013(13)
O12 0.0512(19) 0.050(2) 0.070(2) 0.0068(17) -0.0041(17) 0.0041(16)
O13 0.126(4) 0.057(2) 0.078(3) 0.001(2) -0.022(3) 0.023(2)
O14 0.084(4) 0.202(7) 0.181(6) 0.125(5) -0.018(4) -0.038(4)
C1 0.040(2) 0.043(2) 0.043(2) 0.0055(19) -0.0148(19) -0.0016(19)
C2 0.046(3) 0.060(3) 0.043(3) 0.002(2) -0.021(2) 0.002(2)
C3 0.048(3) 0.054(3) 0.058(3) -0.016(2) -0.027(2) 0.000(2)
C4 0.036(2) 0.039(2) 0.048(3) -0.0098(19) -0.0146(19) -0.0036(18)
C5 0.0227(18) 0.033(2) 0.035(2) -0.0018(16) -0.0017(15) -0.0008(15)
C6 0.0272(18) 0.0239(18) 0.031(2) -0.0019(15) -0.0035(15) -0.0032(15)
C7 0.031(2) 0.0255(19) 0.030(2) -0.0016(15) -0.0056(16) -0.0021(15)
C8 0.042(2) 0.032(2) 0.041(2) -0.0014(18) -0.0112(19) -0.0038(18)
C9 0.058(3) 0.027(2) 0.048(3) -0.0034(18) -0.011(2) -0.0045(19)
C10 0.056(3) 0.027(2) 0.052(3) -0.0067(19) -0.009(2) 0.0093(19)
C11 0.040(2) 0.036(2) 0.050(3) -0.0047(19) -0.001(2) 0.0052(19)
C12 0.048(3) 0.052(3) 0.043(3) 0.010(2) 0.002(2) 0.002(2)
C13 0.049(3) 0.071(4) 0.048(3) 0.019(3) 0.006(2) 0.003(3)
C14 0.052(3) 0.074(4) 0.044(3) 0.009(3) 0.013(2) 0.019(3)
C15 0.056(3) 0.051(3) 0.038(2) -0.001(2) -0.001(2) 0.016(2)
C16 0.044(2) 0.037(2) 0.027(2) 0.0014(17) -0.0066(17) 0.0088(18)
C17 0.045(2) 0.029(2) 0.029(2) -0.0013(16) -0.0069(17) 0.0061(17)
C18 0.059(3) 0.031(2) 0.033(2) -0.0034(17) -0.015(2) 0.0006(19)
C19 0.081(4) 0.069(3) 0.040(3) -0.008(2) -0.023(3) -0.002(3)
C20 0.126(6) 0.086(4) 0.052(3) -0.017(3) -0.049(4) -0.001(4)
C21 0.099(5) 0.082(4) 0.070(4) -0.007(3) -0.050(4) -0.018(4)
C22 0.069(3) 0.063(3) 0.067(3) -0.002(3) -0.036(3) -0.016(3)
C23 0.049(3) 0.035(2) 0.053(3) 0.002(2) -0.003(2) 0.001(2)
C24 0.059(3) 0.034(2) 0.069(3) 0.005(2) -0.008(3) 0.007(2)
C25 0.074(3) 0.030(2) 0.060(3) 0.013(2) -0.010(3) -0.005(2)
C26 0.055(3) 0.036(2) 0.041(2) 0.0093(19) -0.005(2) -0.006(2)
C27 0.041(2) 0.031(2) 0.029(2) 0.0034(16) -0.0088(17) -0.0045(17)
C28 0.034(2) 0.031(2) 0.029(2) 0.0066(16) -0.0034(16) -0.0043(16)
C29 0.032(2) 0.040(2) 0.028(2) 0.0038(17) -0.0031(16) -0.0005(17)
C30 0.081(4) 0.055(3) 0.035(3) 0.003(2) -0.017(2) 0.005(3)
C31 0.081(4) 0.087(4) 0.035(3) -0.001(3) -0.024(3) 0.014(3)
C32 0.051(3) 0.073(4) 0.040(3) -0.014(2) -0.012(2) -0.001(2)
C33 0.036(2) 0.052(3) 0.039(2) -0.011(2) -0.0060(19) -0.0035(19)
C34 0.053(3) 0.048(3) 0.033(2) 0.0074(19) -0.009(2) 0.003(2)
C35 0.069(3) 0.058(3) 0.035(2) 0.006(2) -0.016(2) 0.006(2)
C36 0.058(3) 0.068(3) 0.050(3) 0.007(2) -0.028(2) 0.006(2)
C37 0.048(3) 0.056(3) 0.041(3) 0.002(2) -0.016(2) 0.005(2)
C38 0.039(2) 0.033(2) 0.037(2) 0.0035(17) -0.0135(18) 0.0021(17)
C39 0.034(2) 0.032(2) 0.036(2) 0.0017(17) -0.0106(17) 0.0008(16)
C40 0.034(2) 0.044(2) 0.033(2) 0.0010(18) -0.0106(17) -0.0015(18)
C41 0.033(2) 0.066(3) 0.041(2) 0.001(2) -0.0098(19) 0.002(2)
C42 0.030(2) 0.083(4) 0.057(3) -0.003(3) -0.011(2) 0.000(2)
C43 0.038(3) 0.077(4) 0.077(4) 0.003(3) -0.006(3) -0.021(3)
C44 0.044(3) 0.051(3) 0.071(3) 0.003(2) -0.010(2) -0.014(2)
C45 0.040(2) 0.050(3) 0.033(2) -0.004(2) -0.0079(19) 0.000(2)
C46 0.034(2) 0.063(3) 0.048(3) -0.005(2) -0.001(2) 0.005(2)
C47 0.035(2) 0.047(3) 0.041(2) -0.005(2) -0.0041(19) 0.0007(19)
C48 0.042(3) 0.056(3) 0.065(3) -0.005(2) -0.001(2) 0.005(2)
C49 0.062(3) 0.051(3) 0.057(3) 0.011(2) -0.023(3) -0.013(3)
C50 0.134(6) 0.053(4) 0.137(6) 0.033(4) -0.068(5) -0.028(4)
Cl1 0.0600(8) 0.0883(10) 0.0507(7) -0.0071(7) -0.0165(6) -0.0222(7)
O15 0.197(7) 0.139(5) 0.188(7) -0.001(5) -0.137(6) 0.015(5)
O16 0.170(6) 0.166(6) 0.114(4) 0.010(4) -0.027(4) -0.115(5)
O17 0.108(4) 0.159(5) 0.064(3) -0.035(3) -0.032(3) -0.026(3)
O18 0.079(3) 0.163(5) 0.096(4) -0.052(3) 0.000(3) -0.013(3)

loop_
_atom_type_symbol
_atom_type_description
_atom_type_scat_dispersion_real
_atom_type_scat_dispersion_imag
_atom_type_scat_source
C C 0.0033 0.0016 'International Tables Vol C Tables 4.2.6.8 and 6.1.1.4'
H H 0.0000 0.0000 'International Tables Vol C Tables 4.2.6.8 and 6.1.1.4'
N N 0.0061 0.0033 'International Tables Vol C Tables 4.2.6.8 and 6.1.1.4'
O O 0.0106 0.0060 'International Tables Vol C Tables 4.2.6.8 and 6.1.1.4'
Cl Cl 0.1484 0.1585 'International Tables Vol C Tables 4.2.6.8 and 6.1.1.4'
Mn Mn 0.3368 0.7283 'International Tables Vol C Tables 4.2.6.8 and 6.1.1.4'

loop_
_geom_angle_atom_site_label_1
_geom_angle_atom_site_label_2
_geom_angle_atom_site_label_3
_geom_angle
_geom_angle_site_symmetry_1
_geom_angle_site_symmetry_3
_geom_angle_publ_flag
O9 Mn1 O3 101.14(12) . . ?
O9 Mn1 O1 115.98(11) . . ?
O3 Mn1 O1 80.04(9) . . ?
O9 Mn1 N5 94.78(12) . . ?
O3 Mn1 N5 110.57(11) . . ?
O1 Mn1 N5 145.41(11) . . ?
O9 Mn1 N1 89.59(12) . . ?
O3 Mn1 N1 151.67(11) . . ?
O1 Mn1 N1 71.70(11) . . ?
N5 Mn1 N1 94.35(13) . . ?
O9 Mn1 O5 164.51(11) . . ?
O3 Mn1 O5 77.24(10) . . ?
O1 Mn1 O5 79.14(9) . . ?
N5 Mn1 O5 71.85(10) . . ?
N1 Mn1 O5 99.00(10) . . ?
O11 Mn2 O5 121.99(11) . . ?
O11 Mn2 O7 92.24(11) . . ?
O5 Mn2 O7 81.83(9) . . ?
O11 Mn2 N2 89.63(12) . . ?
O5 Mn2 N2 146.96(11) . . ?
O7 Mn2 N2 108.38(11) . . ?
O11 Mn2 N6 98.37(11) . . ?
O5 Mn2 N6 73.10(11) . . ?
O7 Mn2 N6 154.75(11) . . ?
N2 Mn2 N6 94.61(12) . . ?
O11 Mn2 O1 154.83(10) . . ?
O5 Mn2 O1 80.21(9) . . ?
O7 Mn2 O1 78.49(9) . . ?
N2 Mn2 O1 71.67(10) . . ?
N6 Mn2 O1 99.76(11) . . ?
O1 Mn3 O7 80.91(10) . . ?
O1 Mn3 O1W 89.86(10) . . ?
O7 Mn3 O1W 117.57(10) . . ?
O1 Mn3 N7 151.77(11) . . ?
O7 Mn3 N7 73.44(11) . . ?
O1W Mn3 N7 91.65(12) . . ?
O1 Mn3 O3 79.51(9) . . ?
O7 Mn3 O3 80.29(9) . . ?
O1W Mn3 O3 157.72(11) . . ?
N7 Mn3 O3 107.00(11) . . ?
O1 Mn3 N3 107.90(11) . . ?
O7 Mn3 N3 149.69(12) . . ?
O1W Mn3 N3 91.85(12) . . ?
N7 Mn3 N3 100.22(13) . . ?
O3 Mn3 N3 73.24(11) . . ?
O13 Mn4 O5 105.62(14) . . ?
O13 Mn4 O3 124.39(14) . . ?
O5 Mn4 O3 79.41(10) . . ?
O13 Mn4 N8 88.39(16) . . ?
O5 Mn4 N8 109.81(11) . . ?
O3 Mn4 N8 143.24(12) . . ?
O13 Mn4 N4 90.43(15) . . ?
O5 Mn4 N4 151.17(12) . . ?
O3 Mn4 N4 71.77(11) . . ?
N8 Mn4 N4 94.13(13) . . ?
O13 Mn4 O7 158.30(14) . . ?
O5 Mn4 O7 78.20(9) . . ?
O3 Mn4 O7 77.24(9) . . ?
N8 Mn4 O7 70.47(11) . . ?
N4 Mn4 O7 95.76(11) . . ?
C5 N1 C1 118.0(3) . . ?
C5 N1 Mn1 116.1(3) . . ?
C1 N1 Mn1 125.7(3) . . ?
C7 N2 C11 118.3(3) . . ?
C7 N2 Mn2 118.1(2) . . ?
C11 N2 Mn2 123.3(3) . . ?
C16 N3 C12 118.6(4) . . ?
C16 N3 Mn3 114.4(3) . . ?
C12 N3 Mn3 126.2(3) . . ?
C18 N4 C22 119.2(4) . . ?
C18 N4 Mn4 116.7(3) . . ?
C22 N4 Mn4 124.1(3) . . ?
C23 N5 C27 118.1(3) . . ?
C23 N5 Mn1 122.9(3) . . ?
C27 N5 Mn1 118.6(2) . . ?
C29 N6 C33 118.6(4) . . ?
C29 N6 Mn2 116.1(3) . . ?
C33 N6 Mn2 125.3(3) . . ?
C38 N7 C34 118.5(3) . . ?
C38 N7 Mn3 117.4(3) . . ?
C34 N7 Mn3 124.1(3) . . ?
C40 N8 C44 118.4(4) . . ?
C40 N8 Mn4 119.0(3) . . ?
C44 N8 Mn4 122.4(3) . . ?
Mn3 O1W O2W 122.91(15) . . ?
Mn3 O1W O2 83.83(11) . . ?
O2W O1W O2 130.18(14) . . ?
O1W O2W O10 127.92(17) . 2_566 ?
O1W O2W O17 108.84(17) . . ?
O10 O2W O17 109.16(16) 2_566 . ?
C6 O1 Mn3 125.6(2) . . ?
C6 O1 Mn1 117.3(2) . . ?
Mn3 O1 Mn1 99.31(10) . . ?
C6 O1 Mn2 112.8(2) . . ?
Mn3 O1 Mn2 97.81(10) . . ?
Mn1 O1 Mn2 99.45(10) . . ?
C6 O2 O10 109.9(2) . . ?
C6 O2 O1W 92.5(2) . . ?
O10 O2 O1W 116.13(14) . . ?
C17 O3 Mn1 124.9(2) . . ?
C17 O3 Mn4 115.3(2) . . ?
Mn1 O3 Mn4 102.16(10) . . ?
C17 O3 Mn3 110.8(2) . . ?
Mn1 O3 Mn3 98.77(10) . . ?
Mn4 O3 Mn3 101.49(10) . . ?
C17 O4 O14 110.0(3) . . ?
C28 O5 Mn2 116.8(2) . . ?
C28 O5 Mn4 124.5(2) . . ?
Mn2 O5 Mn4 101.08(10) . . ?
C28 O5 Mn1 111.8(2) . . ?
Mn2 O5 Mn1 99.72(10) . . ?
Mn4 O5 Mn1 98.97(10) . . ?
C28 O6 O12 108.2(2) . . ?
C39 O7 Mn2 123.5(2) . . ?
C39 O7 Mn3 117.1(2) . . ?
Mn2 O7 Mn3 101.73(11) . . ?
C39 O7 Mn4 114.5(2) . . ?
Mn2 O7 Mn4 96.44(9) . . ?
Mn3 O7 Mn4 99.32(10) . . ?
C39 O8 O11 91.7(2) . . ?
C47 O9 Mn1 131.6(3) . . ?
C47 O10 O2 140.3(3) . . ?
C45 O11 Mn2 122.7(3) . . ?
C45 O11 O8 124.6(3) . . ?
Mn2 O11 O8 82.75(10) . . ?
C45 O12 O6 145.5(3) . . ?
C49 O13 Mn4 120.0(4) . . ?
C49 O14 O4 149.9(5) . . ?
N1 C1 C2 123.4(4) . . ?
C3 C2 C1 117.9(4) . . ?
C2 C3 C4 119.9(4) . . ?
C3 C4 C5 118.9(4) . . ?
N1 C5 C4 121.8(4) . . ?
N1 C5 C6 115.3(3) . . ?
C4 C5 C6 122.9(3) . . ?
O1 C6 O2 112.1(3) . . ?
O1 C6 C7 109.8(3) . . ?
O2 C6 C7 105.7(3) . . ?
O1 C6 C5 110.5(3) . . ?
O2 C6 C5 109.0(3) . . ?
C7 C6 C5 109.6(3) . . ?
N2 C7 C8 122.6(3) . . ?
N2 C7 C6 115.3(3) . . ?
C8 C7 C6 122.1(3) . . ?
C9 C8 C7 118.1(4) . . ?
C10 C9 C8 119.8(4) . . ?
C11 C10 C9 118.6(4) . . ?
N2 C11 C10 122.7(4) . . ?
N3 C12 C13 121.6(5) . . ?
C14 C13 C12 119.4(5) . . ?
C13 C14 C15 119.9(4) . . ?
C14 C15 C16 118.2(4) . . ?
N3 C16 C15 122.2(4) . . ?
N3 C16 C17 115.1(3) . . ?
C15 C16 C17 122.7(4) . . ?
O3 C17 O4 111.6(3) . . ?
O3 C17 C16 109.6(3) . . ?
O4 C17 C16 106.9(3) . . ?
O3 C17 C18 109.0(3) . . ?
O4 C17 C18 109.0(3) . . ?
C16 C17 C18 110.8(3) . . ?
N4 C18 C19 121.5(4) . . ?
N4 C18 C17 115.4(3) . . ?
C19 C18 C17 122.9(4) . . ?
C18 C19 C20 118.4(5) . . ?
C21 C20 C19 120.2(5) . . ?
C22 C21 C20 118.1(5) . . ?
N4 C22 C21 122.6(6) . . ?
N5 C23 C24 122.8(4) . . ?
C25 C24 C23 118.3(4) . . ?
C24 C25 C26 119.7(4) . . ?
C25 C26 C27 118.8(4) . . ?
N5 C27 C26 122.3(4) . . ?
N5 C27 C28 114.8(3) . . ?
C26 C27 C28 122.8(4) . . ?
O5 C28 O6 111.9(3) . . ?
O5 C28 C27 110.0(3) . . ?
O6 C28 C27 107.1(3) . . ?
O5 C28 C29 109.5(3) . . ?
O6 C28 C29 108.3(3) . . ?
C27 C28 C29 110.0(3) . . ?
N6 C29 C30 121.4(4) . . ?
N6 C29 C28 115.9(3) . . ?
C30 C29 C28 122.7(4) . . ?
C31 C30 C29 118.9(5) . . ?
C32 C31 C30 120.1(5) . . ?
C31 C32 C33 118.1(4) . . ?
N6 C33 C32 122.9(4) . . ?
N7 C34 C35 122.3(4) . . ?
C36 C35 C34 119.0(4) . . ?
C35 C36 C37 119.2(4) . . ?
C38 C37 C36 119.3(4) . . ?
N7 C38 C37 121.6(4) . . ?
N7 C38 C39 115.2(3) . . ?
C37 C38 C39 123.1(4) . . ?
O7 C39 O8 111.6(3) . . ?
O7 C39 C40 109.7(3) . . ?
O8 C39 C40 108.9(3) . . ?
O7 C39 C38 110.6(3) . . ?
O8 C39 C38 104.5(3) . . ?
C40 C39 C38 111.5(3) . . ?
N8 C40 C41 121.6(4) . . ?
N8 C40 C39 116.1(3) . . ?
C41 C40 C39 122.3(4) . . ?
C42 C41 C40 118.8(5) . . ?
C43 C42 C41 119.8(4) . . ?
C42 C43 C44 118.7(5) . . ?
N8 C44 C43 122.7(5) . . ?
O12 C45 O11 124.5(4) . . ?
O12 C45 C46 119.5(4) . . ?
O11 C45 C46 116.0(4) . . ?
O10 C47 O9 124.3(4) . . ?
O10 C47 C48 118.6(4) . . ?
O9 C47 C48 117.1(4) . . ?
O13 C49 O14 120.3(6) . . ?
O13 C49 C50 123.5(6) . . ?
O14 C49 C50 116.1(6) . . ?
O16 Cl1 O18 113.3(4) . . ?
O16 Cl1 O17 113.3(3) . . ?
O18 Cl1 O17 109.7(3) . . ?
O16 Cl1 O15 107.1(4) . . ?
O18 Cl1 O15 104.5(4) . . ?
O17 Cl1 O15 108.5(4) . . ?
Cl1 O17 O2W 146.5(3) . . ?

loop_
_geom_bond_atom_site_label_1
_geom_bond_atom_site_label_2
_geom_bond_distance
_geom_bond_site_symmetry_2
_geom_bond_publ_flag
Mn1 O9 2.082(3) . ?
Mn1 O3 2.162(3) . ?
Mn1 O1 2.186(3) . ?
Mn1 N5 2.215(3) . ?
Mn1 N1 2.279(3) . ?
Mn1 O5 2.306(3) . ?
Mn2 O11 2.119(3) . ?
Mn2 O5 2.156(3) . ?
Mn2 O7 2.157(3) . ?
Mn2 N2 2.227(3) . ?
Mn2 N6 2.232(3) . ?
Mn2 O1 2.286(3) . ?
Mn3 O1 2.165(3) . ?
Mn3 O7 2.169(3) . ?
Mn3 O1W 2.174(3) . ?
Mn3 N7 2.202(3) . ?
Mn3 O3 2.207(3) . ?
Mn3 N3 2.250(3) . ?
Mn4 O13 2.114(5) . ?
Mn4 O5 2.163(3) . ?
Mn4 O3 2.206(3) . ?
Mn4 N8 2.240(4) . ?
Mn4 N4 2.257(4) . ?
Mn4 O7 2.312(3) . ?
N1 C5 1.329(5) . ?
N1 C1 1.331(5) . ?
N2 C7 1.324(5) . ?
N2 C11 1.339(5) . ?
N3 C16 1.333(5) . ?
N3 C12 1.334(5) . ?
N4 C18 1.326(5) . ?
N4 C22 1.340(6) . ?
N5 C23 1.339(5) . ?
N5 C27 1.341(5) . ?
N6 C29 1.326(5) . ?
N6 C33 1.339(5) . ?
N7 C38 1.329(5) . ?
N7 C34 1.343(5) . ?
N8 C40 1.329(5) . ?
N8 C44 1.333(5) . ?
O1W O2W 2.674(4) . ?
O1W O2 2.776(4) . ?
O2W O10 2.765(5) 2_566 ?
O2W O17 2.972(6) . ?
O1 C6 1.369(4) . ?
O2 C6 1.411(4) . ?
O2 O10 2.602(4) . ?
O3 C17 1.385(4) . ?
O4 C17 1.395(5) . ?
O4 O14 2.583(6) . ?
O5 C28 1.386(4) . ?
O6 C28 1.402(4) . ?
O6 O12 2.702(4) . ?
O7 C39 1.376(4) . ?
O8 C39 1.415(5) . ?
O8 O11 2.803(4) . ?
O9 C47 1.251(5) . ?
O10 C47 1.239(5) . ?
O11 C45 1.274(5) . ?
O12 C45 1.219(5) . ?
O13 C49 1.201(6) . ?
O14 C49 1.203(7) . ?
C1 C2 1.371(6) . ?
C2 C3 1.362(6) . ?
C3 C4 1.363(6) . ?
C4 C5 1.382(5) . ?
C5 C6 1.543(5) . ?
C6 C7 1.529(5) . ?
C7 C8 1.378(5) . ?
C8 C9 1.376(6) . ?
C9 C10 1.366(6) . ?
C10 C11 1.364(6) . ?
C12 C13 1.374(6) . ?
C13 C14 1.346(7) . ?
C14 C15 1.372(7) . ?
C15 C16 1.376(6) . ?
C16 C17 1.515(6) . ?
C17 C18 1.529(6) . ?
C18 C19 1.371(6) . ?
C19 C20 1.379(8) . ?
C20 C21 1.362(9) . ?
C21 C22 1.357(7) . ?
C23 C24 1.376(6) . ?
C24 C25 1.372(7) . ?
C25 C26 1.373(6) . ?
C26 C27 1.374(5) . ?
C27 C28 1.518(5) . ?
C28 C29 1.535(5) . ?
C29 C30 1.377(6) . ?
C30 C31 1.372(7) . ?
C31 C32 1.353(7) . ?
C32 C33 1.368(6) . ?
C34 C35 1.369(6) . ?
C35 C36 1.355(7) . ?
C36 C37 1.375(6) . ?
C37 C38 1.374(6) . ?
C38 C39 1.537(5) . ?
C39 C40 1.521(5) . ?
C40 C41 1.388(6) . ?
C41 C42 1.361(6) . ?
C42 C43 1.358(7) . ?
C43 C44 1.368(7) . ?
C45 C46 1.498(6) . ?
C47 C48 1.495(6) . ?
C49 C50 1.447(7) . ?
Cl1 O16 1.357(5) . ?
Cl1 O18 1.396(5) . ?
Cl1 O17 1.398(4) . ?
Cl1 O15 1.422(6) . ?
